data_2201940
loop_
_publ_author_name
'Li, Xiao-Fang'
'Feng, Ya-Qing'
'Hu Xiao-Fen'
'Xu Mian'

_publ_section_title
4,11-Bis(4-chlorophenyl)-3,10-bis(2,6-dichlorophenyl)-1,8-dioxa-2,9-diazadispiro[4.1.4.4]pentadeca-2,9-dien-6-one
_journal_issue 5
_journal_name_full 'Acta Crystallographica Section E'
_journal_page_first o716
_journal_page_last o717
_journal_paper_doi 10.1107/S1600536803008535
_journal_volume 59
_journal_year 2003
_chemical_formula_iupac 'C35 H24 Cl6 N2 O3'
_chemical_formula_moiety 'C35 H24 Cl6 N2 O3'
_chemical_formula_sum 'C35 H24 Cl6 N2 O3'
_chemical_formula_weight 733.26
_chemical_melting_point .535E-305
_chemical_name_systematic
;
4,11-Bis(4-chlorophenyl)-3,10-bis(2,6-dichlorophenyl)-1,8-dioxa-2,9-
diazadispiro[4.1.4.4]pentadeca-2,9-dien-6-one
;
_space_group_IT_number 15
_symmetry_cell_setting monoclinic
_symmetry_space_group_name_Hall '-C 2yc'
_symmetry_space_group_name_H-M 'C 1 2/c 1'
_cell_angle_alpha 90.00
_cell_angle_beta 95.152(8)
_cell_angle_gamma 90.00
_cell_formula_units_Z 16
_cell_length_a 33.510(9)
_cell_length_b 12.419(5)
_cell_length_c 32.946(9)
_cell_measurement_reflns_used 914
_cell_measurement_temperature 293(2)
_cell_measurement_theta_max 23.67
_cell_measurement_theta_min 3.28
_cell_volume 13655(8)
_computing_cell_refinement SMART
_computing_data_collection 'SMART (Bruker, 1998)'
_computing_data_reduction 'SAINT and SHELXTL (Bruker, 1998)'
_computing_molecular_graphics SHELXTL
_computing_publication_material SHELXTL
_computing_structure_refinement SHELXTL
_computing_structure_solution 'SHELXTL (Bruker, 1998)'
_diffrn_ambient_temperature 293(2)
_diffrn_measured_fraction_theta_full 0.995
_diffrn_measured_fraction_theta_max 0.995
_diffrn_measurement_device_type 'Bruker SMART CCD area-detector'
_diffrn_measurement_method '\f and \w'
_diffrn_radiation_monochromator graphite
_diffrn_radiation_source 'fine-focus sealed tube'
_diffrn_radiation_type MoK\a
_diffrn_radiation_wavelength 0.71073
_diffrn_reflns_av_R_equivalents 0.0987
_diffrn_reflns_av_sigmaI/netI 0.1361
_diffrn_reflns_limit_h_max 39
_diffrn_reflns_limit_h_min -39
_diffrn_reflns_limit_k_max 14
_diffrn_reflns_limit_k_min -9
_diffrn_reflns_limit_l_max 35
_diffrn_reflns_limit_l_min -39
_diffrn_reflns_number 27390
_diffrn_reflns_theta_full 25.00
_diffrn_reflns_theta_max 25.03
_diffrn_reflns_theta_min 1.24
_exptl_absorpt_coefficient_mu 0.542
_exptl_absorpt_correction_T_max 0.947
_exptl_absorpt_correction_T_min 0.835
_exptl_absorpt_correction_type multi-scan
_exptl_absorpt_process_details '(SADABS; Bruker, 1998)'
_exptl_crystal_colour colorless
_exptl_crystal_density_diffrn 1.427
_exptl_crystal_density_method 'not measured'
_exptl_crystal_description plate
_exptl_crystal_F_000 5984
_exptl_crystal_size_max 0.30
_exptl_crystal_size_mid 0.20
_exptl_crystal_size_min 0.10
_refine_diff_density_max 0.254
_refine_diff_density_min -0.363
_refine_ls_extinction_method none
_refine_ls_goodness_of_fit_ref 0.969
_refine_ls_hydrogen_treatment constr
_refine_ls_matrix_type full
_refine_ls_number_parameters 829
_refine_ls_number_reflns 11983
_refine_ls_number_restraints 0
_refine_ls_restrained_S_all 0.969
_refine_ls_R_factor_all 0.1890
_refine_ls_R_factor_gt 0.0650
_refine_ls_shift/su_max 0.001
_refine_ls_shift/su_mean 0.000
_refine_ls_structure_factor_coef Fsqd
_refine_ls_weighting_details 'calc w = 1/[\s^2^(Fo^2^)+(0.084P)^2^] where P = (Fo^2^+2Fc^2^)/3'
_refine_ls_weighting_scheme calc
_refine_ls_wR_factor_ref 0.0986
_reflns_number_gt 5317
_reflns_number_total 11983
_reflns_threshold_expression I>2\s(I)
_cod_data_source_file cv6183.cif
_cod_data_source_block I
_cod_depositor_comments
;
The following automatic conversions were performed:
'_symmetry_cell_setting' value 'Monoclinic' changed to 'monoclinic'
according to '/home/saulius/struct/CIF-dictionaries/cif_core.dic'
dictionary named 'cif_core.dic' version 2.4.1 from 2010-06-29.

Automatic conversion script
Id: cif_fix_enum 1527 2010-12-29 10:47:43Z saulius 

The following automatic conversions were performed:

'_symmetry_cell_setting' value 'Monoclinic' changed to 'monoclinic'
according to /home/saulius/struct/CIF-dictionaries/cif_core.dic
dictionary named 'cif_core.dic' version 2.4.1 from 2010-06-29.

Automatic conversion script
Id: cif_fix_values 1715 2011-07-08 13:25:40Z adriana 
;
_cod_original_sg_symbol_H-M 'C 2/c'
_cod_database_code 2201940
_cod_database_fobs_code 2201940

loop_
_symmetry_equiv_pos_as_xyz
'x, y, z'
'-x, y, -z+1/2'
'x+1/2, y+1/2, z'
'-x+1/2, y+1/2, -z+1/2'
'-x, -y, -z'
'x, -y, z-1/2'
'-x+1/2, -y+1/2, -z'
'x+1/2, -y+1/2, z-1/2'

loop_
_atom_site_label
_atom_site_fract_x
_atom_site_fract_y
_atom_site_fract_z
_atom_site_U_iso_or_equiv
_atom_site_adp_type
_atom_site_calc_flag
_atom_site_refinement_flags
_atom_site_occupancy
_atom_site_disorder_assembly
_atom_site_disorder_group
_atom_site_type_symbol
Cl1 0.40710(3) 0.83068(11) 0.57929(4) 0.0876(5) Uani d . 1 . . Cl
Cl2 0.46373(4) 0.56448(10) 0.70237(4) 0.0810(4) Uani d . 1 . . Cl
Cl3 0.57987(4) 0.94525(12) 0.78535(4) 0.0943(5) Uani d . 1 . . Cl
Cl4 0.41756(4) 0.95667(9) 0.47522(5) 0.0827(4) Uani d . 1 . . Cl
Cl5 0.40670(4) 0.54960(10) 0.41623(4) 0.0908(5) Uani d . 1 . . Cl
Cl6 0.55635(4) 0.74111(12) 0.31164(4) 0.1024(5) Uani d . 1 . . Cl
Cl7 0.65533(3) 0.64167(10) 0.35321(4) 0.0716(4) Uani d . 1 . . Cl
Cl8 0.72812(4) 0.35607(10) 0.46015(4) 0.0873(4) Uani d . 1 . . Cl
Cl9 0.83983(4) 0.70066(13) 0.55369(4) 0.1083(5) Uani d . 1 . . Cl
Cl10 0.63353(4) 0.41158(12) 0.19446(5) 0.0994(5) Uani d . 1 . . Cl
Cl11 0.65573(3) 0.80557(9) 0.26534(4) 0.0757(4) Uani d . 1 . . Cl
Cl12 0.75857(6) 0.55152(12) 0.06655(4) 0.1361(7) Uani d . 1 . . Cl
N1 0.48867(11) 0.6193(3) 0.61244(10) 0.0496(9) Uani d . 1 . . N
N2 0.44196(9) 0.6511(3) 0.49800(11) 0.0451(9) Uani d . 1 . . N
N3 0.74391(9) 0.4470(2) 0.37017(10) 0.0412(9) Uani d . 1 . . N
N4 0.68698(10) 0.4954(3) 0.26976(10) 0.0466(9) Uani d . 1 . . N
O1 0.49824(8) 0.8879(2) 0.54396(8) 0.0553(8) Uani d . 1 . . O
O2 0.52583(8) 0.6456(2) 0.59711(8) 0.0464(7) Uani d . 1 . . O
O3 0.47821(8) 0.63281(19) 0.52157(8) 0.0473(7) Uani d . 1 . . O
O4 0.74209(8) 0.7388(2) 0.31184(8) 0.0507(8) Uani d . 1 . . O
O5 0.77834(7) 0.4878(2) 0.35331(7) 0.0430(7) Uani d . 1 . . O
O6 0.72768(8) 0.47857(19) 0.28283(8) 0.0438(7) Uani d . 1 . . O
C1 0.50866(10) 0.7956(3) 0.54901(13) 0.0381(11) Uani d . 1 . . C
C2 0.52650(11) 0.7611(3) 0.59170(12) 0.0384(10) Uani d . 1 . . C
C3 0.56996(11) 0.7992(3) 0.59522(13) 0.0531(12) Uani d . 1 . . C
H3A 0.5812 0.7892 0.6231 0.064 Uiso calc R 1 . . H
H3B 0.5703 0.8758 0.5894 0.064 Uiso calc R 1 . . H
C4 0.59693(11) 0.7421(3) 0.56699(14) 0.0571(13) Uani d . 1 . . C
H4A 0.6227 0.7780 0.5698 0.069 Uiso calc R 1 . . H
H4B 0.6012 0.6693 0.5771 0.069 Uiso calc R 1 . . H
C5 0.58375(12) 0.7344(3) 0.52189(13) 0.0545(12) Uani d . 1 . . C
H5A 0.6062 0.7085 0.5079 0.065 Uiso calc R 1 . . H
H5B 0.5773 0.8062 0.5117 0.065 Uiso calc R 1 . . H
C6 0.54769(11) 0.6612(3) 0.51067(12) 0.0434(11) Uani d . 1 . . C
H6A 0.5494 0.6341 0.4833 0.052 Uiso calc R 1 . . H
H6B 0.5492 0.5999 0.5290 0.052 Uiso calc R 1 . . H
C7 0.50730(11) 0.7159(3) 0.51264(12) 0.0378(10) Uani d . 1 . . C
C8 0.47305(12) 0.7049(4) 0.62576(12) 0.0450(11) Uani d . 1 . . C
C9 0.49937(11) 0.8035(3) 0.62338(12) 0.0396(11) Uani d . 1 . . C
H9 0.4832 0.8633 0.6115 0.047 Uiso calc R 1 . . H
C10 0.44641(11) 0.7252(3) 0.47215(13) 0.0379(10) Uani d . 1 . . C
C11 0.48823(11) 0.7729(3) 0.47390(12) 0.0371(10) Uani d . 1 . . C
H11 0.4863 0.8499 0.4799 0.045 Uiso calc R 1 . . H
C12 0.43341(13) 0.6990(3) 0.64172(14) 0.0479(12) Uani d . 1 . . C
C13 0.40087(15) 0.7552(4) 0.62269(14) 0.0639(14) Uani d . 1 . . C
C14 0.36320(15) 0.7481(4) 0.63566(18) 0.0811(16) Uani d . 1 . . C
H14 0.3420 0.7864 0.6224 0.097 Uiso calc R 1 . . H
C15 0.35698(17) 0.6833(5) 0.66875(19) 0.0889(19) Uani d . 1 . . C
H15 0.3315 0.6781 0.6778 0.107 Uiso calc R 1 . . H
C16 0.38822(18) 0.6271(4) 0.68812(16) 0.0758(16) Uani d . 1 . . C
H16 0.3839 0.5829 0.7101 0.091 Uiso calc R 1 . . H
C17 0.42588(14) 0.6358(4) 0.67519(14) 0.0582(13) Uani d . 1 . . C
C18 0.51919(11) 0.8371(3) 0.66433(13) 0.0397(11) Uani d . 1 . . C
C19 0.51906(12) 0.9426(4) 0.67620(15) 0.0629(13) Uani d . 1 . . C
H19 0.5066 0.9935 0.6587 0.075 Uiso calc R 1 . . H
C20 0.53712(15) 0.9756(4) 0.71389(18) 0.0777(16) Uani d . 1 . . C
H20 0.5360 1.0474 0.7217 0.093 Uiso calc R 1 . . H
C21 0.55631(12) 0.9025(4) 0.73890(14) 0.0549(13) Uani d . 1 . . C
C22 0.55705(13) 0.7980(4) 0.72800(15) 0.0614(13) Uani d . 1 . . C
H22 0.5702 0.7478 0.7453 0.074 Uiso calc R 1 . . H
C23 0.53834(13) 0.7658(3) 0.69127(14) 0.0584(13) Uani d . 1 . . C
H23 0.5387 0.6932 0.6844 0.070 Uiso calc R 1 . . H
C24 0.41272(11) 0.7570(3) 0.44264(13) 0.0423(11) Uani d . 1 . . C
C25 0.39852(12) 0.8617(3) 0.44007(14) 0.0525(12) Uani d . 1 . . C
C26 0.36833(14) 0.8936(4) 0.41124(17) 0.0722(16) Uani d . 1 . . C
H26 0.3604 0.9653 0.4095 0.087 Uiso calc R 1 . . H
C27 0.35019(14) 0.8187(5) 0.38519(18) 0.0867(18) Uani d . 1 . . C
H27 0.3297 0.8395 0.3659 0.104 Uiso calc R 1 . . H
C28 0.36218(13) 0.7136(4) 0.38757(16) 0.0773(16) Uani d . 1 . . C
H28 0.3497 0.6626 0.3701 0.093 Uiso calc R 1 . . H
C29 0.39279(13) 0.6832(3) 0.41594(15) 0.0561(13) Uani d . 1 . . C
C30 0.50742(11) 0.7609(3) 0.43448(13) 0.0391(11) Uani d . 1 . . C
C31 0.50563(11) 0.6655(3) 0.41262(14) 0.0476(12) Uani d . 1 . . C
H31 0.4936 0.6054 0.4232 0.057 Uiso calc R 1 . . H
C32 0.52136(12) 0.6581(4) 0.37537(15) 0.0567(13) Uani d . 1 . . C
H32 0.5199 0.5937 0.3609 0.068 Uiso calc R 1 . . H
C33 0.53905(13) 0.7465(5) 0.35993(14) 0.0598(14) Uani d . 1 . . C
C34 0.54317(13) 0.8408(4) 0.38183(17) 0.0666(14) Uani d . 1 . . C
H34 0.5567 0.8992 0.3719 0.080 Uiso calc R 1 . . H
C35 0.52684(12) 0.8473(3) 0.41870(14) 0.0532(12) Uani d . 1 . . C
H35 0.5290 0.9114 0.4333 0.064 Uiso calc R 1 . . H
C36 0.75297(10) 0.6462(3) 0.31288(12) 0.0346(10) Uani d . 1 . . C
C37 0.77538(10) 0.6037(3) 0.35270(12) 0.0346(10) Uani d . 1 . . C
C38 0.81763(11) 0.6520(3) 0.35458(12) 0.0493(12) Uani d . 1 . . C
H38A 0.8153 0.7297 0.3528 0.059 Uiso calc R 1 . . H
H38B 0.8315 0.6350 0.3809 0.059 Uiso calc R 1 . . H
C39 0.84312(12) 0.6130(4) 0.32132(14) 0.0668(14) Uani d . 1 . . C
H39A 0.8681 0.6527 0.3240 0.080 Uiso calc R 1 . . H
H39B 0.8496 0.5379 0.3266 0.080 Uiso calc R 1 . . H
C40 0.82552(12) 0.6223(4) 0.27717(13) 0.0603(13) Uani d . 1 . . C
H40A 0.8468 0.6124 0.2594 0.072 Uiso calc R 1 . . H
H40B 0.8149 0.6944 0.2726 0.072 Uiso calc R 1 . . H
C41 0.79202(11) 0.5405(3) 0.26522(12) 0.0528(12) Uani d . 1 . . C
H41A 0.7918 0.5258 0.2363 0.063 Uiso calc R 1 . . H
H41B 0.7984 0.4737 0.2796 0.063 Uiso calc R 1 . . H
C42 0.75021(11) 0.5754(3) 0.27404(12) 0.0355(10) Uani d . 1 . . C
C43 0.72768(11) 0.5229(3) 0.38888(12) 0.0362(10) Uani d . 1 . . C
C44 0.75082(10) 0.6287(3) 0.38907(11) 0.0366(10) Uani d . 1 . . C
H44 0.7325 0.6890 0.3825 0.044 Uiso calc R 1 . . H
C45 0.68386(12) 0.5793(3) 0.24748(12) 0.0396(11) Uani d . 1 . . C
C46 0.72329(10) 0.6309(3) 0.23994(11) 0.0343(10) Uani d . 1 . . C
H46 0.7222 0.7085 0.2452 0.041 Uiso calc R 1 . . H
C47 0.69066(13) 0.5035(3) 0.40897(13) 0.0447(11) Uani d . 1 . . C
C48 0.65578(14) 0.5572(3) 0.39466(14) 0.0567(13) Uani d . 1 . . C
C49 0.61994(16) 0.5441(4) 0.41223(19) 0.0872(18) Uani d . 1 . . C
H49 0.5970 0.5805 0.4018 0.105 Uiso calc R 1 . . H
C50 0.61878(19) 0.4776(5) 0.4447(2) 0.103(2) Uani d . 1 . . C
H50 0.5950 0.4703 0.4571 0.123 Uiso calc R 1 . . H
C51 0.65188(19) 0.4211(4) 0.45975(17) 0.0830(18) Uani d . 1 . . C
H51 0.6506 0.3747 0.4817 0.100 Uiso calc R 1 . . H
C52 0.68750(15) 0.4343(3) 0.44155(15) 0.0604(13) Uani d . 1 . . C
C53 0.77419(11) 0.6468(3) 0.42988(12) 0.0393(10) Uani d . 1 . . C
C54 0.79384(12) 0.5633(4) 0.45111(14) 0.0521(12) Uani d . 1 . . C
H54 0.7931 0.4946 0.4399 0.063 Uiso calc R 1 . . H
C55 0.81460(12) 0.5807(4) 0.48903(15) 0.0600(13) Uani d . 1 . . C
H55 0.8277 0.5241 0.5031 0.072 Uiso calc R 1 . . H
C56 0.81561(13) 0.6814(5) 0.50539(14) 0.0586(14) Uani d . 1 . . C
C57 0.79760(14) 0.7657(4) 0.48500(16) 0.0646(14) Uani d . 1 . . C
H57 0.7993 0.8345 0.4962 0.078 Uiso calc R 1 . . H
C58 0.77666(12) 0.7485(3) 0.44732(14) 0.0527(12) Uani d . 1 . . C
H58 0.7640 0.8062 0.4335 0.063 Uiso calc R 1 . . H
C59 0.64382(13) 0.6103(4) 0.22842(13) 0.0500(12) Uani d . 1 . . C
C60 0.61853(15) 0.5403(4) 0.20475(15) 0.0730(16) Uani d . 1 . . C
C61 0.58138(18) 0.5715(6) 0.18808(18) 0.110(2) Uani d . 1 . . C
H61 0.5652 0.5238 0.1723 0.132 Uiso calc R 1 . . H
C62 0.56846(19) 0.6740(8) 0.1950(2) 0.134(3) Uani d . 1 . . C
H62 0.5430 0.6946 0.1842 0.160 Uiso calc R 1 . . H
C63 0.59192(18) 0.7468(5) 0.2173(2) 0.104(2) Uani d . 1 . . C
H63 0.5832 0.8171 0.2207 0.124 Uiso calc R 1 . . H
C64 0.62870(13) 0.7132(4) 0.23456(14) 0.0638(14) Uani d . 1 . . C
C65 0.73278(10) 0.6111(3) 0.19656(12) 0.0363(10) Uani d . 1 . . C
C66 0.74258(10) 0.6947(3) 0.17164(13) 0.0414(11) Uani d . 1 . . C
H66 0.7439 0.7644 0.1820 0.050 Uiso calc R 1 . . H
C67 0.75047(12) 0.6773(3) 0.13161(13) 0.0551(13) Uani d . 1 . . C
H67 0.7569 0.7345 0.1152 0.066 Uiso calc R 1 . . H
C68 0.74869(14) 0.5742(4) 0.11660(13) 0.0668(14) Uani d . 1 . . C
C69 0.73989(15) 0.4888(3) 0.14085(15) 0.0785(16) Uani d . 1 . . C
H69 0.7398 0.4189 0.1307 0.094 Uiso calc R 1 . . H
C70 0.73121(13) 0.5077(3) 0.18019(13) 0.0586(13) Uani d . 1 . . C
H70 0.7241 0.4503 0.1962 0.070 Uiso calc R 1 . . H

loop_
_atom_site_aniso_label
_atom_site_aniso_U_11
_atom_site_aniso_U_22
_atom_site_aniso_U_33
_atom_site_aniso_U_12
_atom_site_aniso_U_13
_atom_site_aniso_U_23
Cl1 0.0563(8) 0.1194(12) 0.0859(12) -0.0003(8) 0.0009(7) 0.0310(9)
Cl2 0.1116(11) 0.0767(9) 0.0573(10) -0.0021(8) 0.0221(8) 0.0114(7)
Cl3 0.0819(9) 0.1316(13) 0.0675(11) -0.0149(9) -0.0041(8) -0.0398(9)
Cl4 0.0774(9) 0.0468(8) 0.1226(13) 0.0110(7) 0.0025(8) -0.0113(8)
Cl5 0.1079(10) 0.0535(8) 0.1011(12) 0.0153(7) -0.0460(9) -0.0132(7)
Cl6 0.1125(11) 0.1367(13) 0.0650(11) 0.0273(10) 0.0462(9) 0.0242(9)
Cl7 0.0525(7) 0.0838(9) 0.0779(10) 0.0063(7) 0.0026(7) 0.0104(8)
Cl8 0.1310(12) 0.0760(9) 0.0559(10) 0.0039(8) 0.0140(9) 0.0205(7)
Cl9 0.1090(11) 0.1651(15) 0.0480(10) -0.0409(10) -0.0084(9) -0.0203(9)
Cl10 0.1105(11) 0.0966(12) 0.0873(12) -0.0380(9) -0.0127(9) -0.0175(9)
Cl11 0.0690(8) 0.0616(9) 0.0994(12) 0.0129(7) 0.0236(8) -0.0009(7)
Cl12 0.276(2) 0.0876(11) 0.0553(11) -0.0265(12) 0.0745(13) -0.0123(8)
N1 0.059(3) 0.049(3) 0.041(3) -0.009(2) 0.009(2) 0.0042(19)
N2 0.045(2) 0.045(2) 0.044(3) -0.0047(18) 0.002(2) 0.0062(19)
N3 0.045(2) 0.043(2) 0.037(2) 0.0048(19) 0.0101(18) 0.0065(17)
N4 0.054(3) 0.046(2) 0.040(3) -0.0125(19) 0.005(2) 0.0028(18)
O1 0.080(2) 0.0351(19) 0.050(2) 0.0067(16) 0.0028(16) 0.0012(15)
O2 0.0502(18) 0.0417(19) 0.048(2) 0.0021(15) 0.0076(15) 0.0044(14)
O3 0.0496(18) 0.0444(18) 0.046(2) -0.0105(15) -0.0064(15) 0.0113(14)
O4 0.069(2) 0.0333(18) 0.049(2) 0.0058(15) -0.0005(16) -0.0015(15)
O5 0.0476(18) 0.0451(19) 0.038(2) 0.0133(14) 0.0122(15) 0.0020(13)
O6 0.0560(19) 0.0347(18) 0.041(2) -0.0034(15) 0.0028(16) 0.0040(13)
C1 0.030(2) 0.040(3) 0.045(3) -0.004(2) 0.009(2) 0.005(2)
C2 0.038(3) 0.041(3) 0.037(3) -0.005(2) 0.005(2) 0.001(2)
C3 0.044(3) 0.069(3) 0.047(3) -0.009(2) 0.006(2) -0.004(2)
C4 0.037(3) 0.070(3) 0.064(4) -0.010(2) 0.006(3) -0.004(3)
C5 0.051(3) 0.062(3) 0.052(4) 0.004(2) 0.016(3) -0.006(2)
C6 0.049(3) 0.043(3) 0.038(3) 0.006(2) 0.001(2) 0.001(2)
C7 0.040(3) 0.034(3) 0.039(3) -0.006(2) 0.005(2) 0.003(2)
C8 0.050(3) 0.049(3) 0.036(3) -0.006(3) 0.006(2) 0.001(2)
C9 0.040(2) 0.035(3) 0.044(3) 0.000(2) 0.005(2) 0.004(2)
C10 0.038(3) 0.035(3) 0.041(3) 0.004(2) 0.008(2) -0.003(2)
C11 0.044(3) 0.028(2) 0.040(3) 0.002(2) 0.009(2) 0.0029(19)
C12 0.052(3) 0.053(3) 0.040(3) -0.016(3) 0.014(3) -0.010(2)
C13 0.048(3) 0.085(4) 0.059(4) -0.013(3) 0.009(3) 0.001(3)
C14 0.052(4) 0.112(5) 0.081(5) -0.014(3) 0.011(3) -0.003(4)
C15 0.064(4) 0.131(6) 0.075(5) -0.035(4) 0.026(4) -0.017(4)
C16 0.087(4) 0.088(4) 0.054(4) -0.043(4) 0.016(4) -0.006(3)
C17 0.062(3) 0.068(3) 0.048(4) -0.027(3) 0.019(3) -0.015(3)
C18 0.045(3) 0.032(3) 0.043(3) -0.001(2) 0.009(2) -0.003(2)
C19 0.073(3) 0.046(3) 0.066(4) 0.004(3) -0.014(3) 0.006(3)
C20 0.093(4) 0.045(3) 0.091(5) 0.000(3) -0.014(4) -0.021(3)
C21 0.047(3) 0.077(4) 0.041(3) -0.007(3) 0.002(2) -0.011(3)
C22 0.076(3) 0.059(4) 0.047(4) -0.002(3) -0.008(3) 0.007(3)
C23 0.084(3) 0.037(3) 0.052(4) -0.002(3) -0.006(3) -0.003(3)
C24 0.033(2) 0.043(3) 0.052(3) 0.006(2) 0.008(2) 0.007(2)
C25 0.046(3) 0.042(3) 0.071(4) 0.007(2) 0.006(3) 0.000(2)
C26 0.058(3) 0.056(4) 0.101(5) 0.021(3) 0.002(3) 0.018(3)
C27 0.065(4) 0.088(5) 0.102(5) 0.032(3) -0.022(3) 0.007(4)
C28 0.064(3) 0.075(4) 0.087(5) 0.020(3) -0.027(3) -0.010(3)
C29 0.052(3) 0.049(3) 0.065(4) 0.015(2) -0.007(3) 0.004(3)
C30 0.034(2) 0.040(3) 0.044(3) 0.006(2) 0.002(2) 0.010(2)
C31 0.048(3) 0.047(3) 0.049(3) -0.001(2) 0.014(2) 0.009(2)
C32 0.054(3) 0.061(3) 0.057(4) 0.003(3) 0.013(3) -0.001(3)
C33 0.055(3) 0.078(4) 0.050(4) 0.022(3) 0.020(3) 0.016(3)
C34 0.061(3) 0.063(4) 0.080(4) 0.005(3) 0.027(3) 0.030(3)
C35 0.057(3) 0.043(3) 0.061(4) -0.001(2) 0.015(3) 0.010(2)
C36 0.031(2) 0.040(3) 0.034(3) -0.008(2) 0.011(2) 0.004(2)
C37 0.033(2) 0.041(3) 0.031(3) 0.002(2) 0.006(2) -0.0001(19)
C38 0.038(3) 0.070(3) 0.041(3) -0.006(2) 0.005(2) 0.000(2)
C39 0.042(3) 0.102(4) 0.057(4) -0.002(3) 0.006(3) 0.001(3)
C40 0.043(3) 0.094(4) 0.045(4) 0.005(3) 0.016(3) -0.001(3)
C41 0.057(3) 0.060(3) 0.043(3) 0.019(3) 0.010(2) 0.000(2)
C42 0.040(3) 0.036(3) 0.032(3) 0.003(2) 0.010(2) 0.000(2)
C43 0.036(3) 0.043(3) 0.031(3) 0.006(2) 0.009(2) -0.003(2)
C44 0.038(2) 0.038(3) 0.034(3) 0.002(2) 0.005(2) -0.001(2)
C45 0.045(3) 0.043(3) 0.032(3) -0.007(2) 0.006(2) -0.001(2)
C46 0.043(3) 0.029(2) 0.031(3) 0.000(2) 0.008(2) 0.0009(19)
C47 0.057(3) 0.038(3) 0.041(3) -0.008(2) 0.013(3) -0.006(2)
C48 0.053(3) 0.053(3) 0.067(4) -0.015(3) 0.021(3) -0.009(3)
C49 0.069(4) 0.079(4) 0.118(6) -0.005(3) 0.035(4) 0.003(4)
C50 0.094(5) 0.087(5) 0.138(7) -0.016(4) 0.070(5) -0.002(4)
C51 0.118(5) 0.059(4) 0.081(5) -0.025(4) 0.060(4) 0.002(3)
C52 0.087(4) 0.042(3) 0.054(4) -0.005(3) 0.018(3) 0.000(2)
C53 0.038(3) 0.050(3) 0.031(3) -0.005(2) 0.010(2) -0.004(2)
C54 0.057(3) 0.057(3) 0.043(3) 0.006(3) 0.004(3) -0.005(3)
C55 0.056(3) 0.081(4) 0.042(4) 0.003(3) -0.001(3) 0.001(3)
C56 0.057(3) 0.087(4) 0.033(3) -0.020(3) 0.009(3) -0.013(3)
C57 0.082(4) 0.066(4) 0.048(4) -0.025(3) 0.019(3) -0.024(3)
C58 0.066(3) 0.049(3) 0.045(4) -0.010(2) 0.015(3) -0.007(2)
C59 0.041(3) 0.068(4) 0.043(3) -0.001(3) 0.014(2) 0.009(2)
C60 0.049(3) 0.108(5) 0.061(4) -0.019(3) -0.002(3) -0.003(3)
C61 0.063(5) 0.185(8) 0.078(5) -0.018(5) -0.014(4) -0.017(5)
C62 0.062(5) 0.228(10) 0.106(7) 0.027(6) -0.019(4) -0.013(6)
C63 0.068(4) 0.145(6) 0.097(6) 0.047(4) 0.004(4) -0.004(4)
C64 0.042(3) 0.099(4) 0.051(4) 0.007(3) 0.009(3) 0.008(3)
C65 0.038(2) 0.035(3) 0.036(3) -0.007(2) 0.007(2) 0.005(2)
C66 0.050(3) 0.036(3) 0.040(3) -0.004(2) 0.010(2) 0.002(2)
C67 0.089(4) 0.039(3) 0.041(3) -0.006(2) 0.024(3) 0.012(2)
C68 0.117(4) 0.053(3) 0.034(3) -0.012(3) 0.026(3) 0.000(2)
C69 0.145(5) 0.040(3) 0.056(4) -0.016(3) 0.043(4) -0.007(3)
C70 0.102(4) 0.036(3) 0.042(3) -0.018(3) 0.029(3) 0.007(2)

loop_
_atom_type_symbol
_atom_type_description
_atom_type_scat_dispersion_real
_atom_type_scat_dispersion_imag
_atom_type_scat_source
C C 0.0033 0.0016 'International Tables Vol C Tables 4.2.6.8 and 6.1.1.4'
H H 0.0000 0.0000 'International Tables Vol C Tables 4.2.6.8 and 6.1.1.4'
N N 0.0061 0.0033 'International Tables Vol C Tables 4.2.6.8 and 6.1.1.4'
O O 0.0106 0.0060 'International Tables Vol C Tables 4.2.6.8 and 6.1.1.4'
Cl Cl 0.1484 0.1585 'International Tables Vol C Tables 4.2.6.8 and 6.1.1.4'

loop_
_geom_angle_atom_site_label_1
_geom_angle_atom_site_label_2
_geom_angle_atom_site_label_3
_geom_angle
_geom_angle_publ_flag
C8 N1 O2 109.2(3) ?
C10 N2 O3 109.9(3) ?
C43 N3 O5 108.9(3) ?
C45 N4 O6 109.0(3) ?
N1 O2 C2 107.2(3) ?
N2 O3 C7 109.5(3) y
N3 O5 C37 107.7(2) ?
N4 O6 C42 108.7(3) y
O1 C1 C2 118.3(4) ?
O1 C1 C7 120.8(4) ?
C2 C1 C7 120.7(4) ?
O2 C2 C3 108.9(3) ?
O2 C2 C9 103.9(3) ?
C3 C2 C9 117.4(3) ?
O2 C2 C1 112.3(3) ?
C3 C2 C1 105.8(3) ?
C9 C2 C1 108.7(3) ?
C2 C3 C4 115.0(3) ?
C2 C3 H3A 108.5 ?
C4 C3 H3A 108.5 ?
C2 C3 H3B 108.5 ?
C4 C3 H3B 108.5 ?
H3A C3 H3B 107.5 ?
C5 C4 C3 119.3(3) ?
C5 C4 H4A 107.5 ?
C3 C4 H4A 107.5 ?
C5 C4 H4B 107.5 ?
C3 C4 H4B 107.5 ?
H4A C4 H4B 107.0 ?
C4 C5 C6 115.4(3) ?
C4 C5 H5A 108.4 ?
C6 C5 H5A 108.4 ?
C4 C5 H5B 108.4 ?
C6 C5 H5B 108.4 ?
H5A C5 H5B 107.5 ?
C7 C6 C5 114.3(3) ?
C7 C6 H6A 108.7 ?
C5 C6 H6A 108.7 ?
C7 C6 H6B 108.7 ?
C5 C6 H6B 108.7 ?
H6A C6 H6B 107.6 ?
O3 C7 C6 107.7(3) ?
O3 C7 C11 104.8(3) ?
C6 C7 C11 118.2(3) ?
O3 C7 C1 105.5(3) ?
C6 C7 C1 110.7(3) ?
C11 C7 C1 109.0(3) ?
N1 C8 C12 119.4(4) ?
N1 C8 C9 113.3(4) ?
C12 C8 C9 127.3(4) ?
C18 C9 C8 112.9(3) ?
C18 C9 C2 117.5(3) ?
C8 C9 C2 98.1(3) ?
C18 C9 H9 109.2 ?
C8 C9 H9 109.2 ?
C2 C9 H9 109.2 ?
N2 C10 C24 120.4(4) ?
N2 C10 C11 114.9(4) ?
C24 C10 C11 124.7(4) ?
C30 C11 C10 113.1(3) ?
C30 C11 C7 119.3(3) ?
C10 C11 C7 99.4(3) ?
C30 C11 H11 108.1 ?
C10 C11 H11 108.1 ?
C7 C11 H11 108.1 ?
C17 C12 C13 116.6(4) ?
C17 C12 C8 122.9(4) ?
C13 C12 C8 120.5(4) ?
C14 C13 C12 122.1(5) ?
C14 C13 Cl1 118.2(4) ?
C12 C13 Cl1 119.5(4) ?
C13 C14 C15 119.4(5) ?
C13 C14 H14 120.3 ?
C15 C14 H14 120.3 ?
C16 C15 C14 120.1(5) ?
C16 C15 H15 120.0 ?
C14 C15 H15 120.0 ?
C15 C16 C17 120.1(5) ?
C15 C16 H16 120.0 ?
C17 C16 H16 120.0 ?
C16 C17 C12 121.8(5) ?
C16 C17 Cl2 116.8(4) ?
C12 C17 Cl2 121.4(4) ?
C19 C18 C23 116.5(4) ?
C19 C18 C9 120.6(4) ?
C23 C18 C9 122.9(4) ?
C18 C19 C20 121.7(4) ?
C18 C19 H19 119.2 ?
C20 C19 H19 119.2 ?
C21 C20 C19 119.4(4) ?
C21 C20 H20 120.3 ?
C19 C20 H20 120.3 ?
C22 C21 C20 120.3(5) ?
C22 C21 Cl3 120.7(4) ?
C20 C21 Cl3 119.0(4) ?
C21 C22 C23 119.9(4) ?
C21 C22 H22 120.1 ?
C23 C22 H22 120.1 ?
C22 C23 C18 122.2(4) ?
C22 C23 H23 118.9 ?
C18 C23 H23 118.9 ?
C25 C24 C29 115.8(4) ?
C25 C24 C10 122.0(4) ?
C29 C24 C10 122.2(4) ?
C26 C25 C24 122.5(4) ?
C26 C25 Cl4 117.8(4) ?
C24 C25 Cl4 119.6(4) ?
C27 C26 C25 119.5(5) ?
C27 C26 H26 120.3 ?
C25 C26 H26 120.3 ?
C28 C27 C26 120.1(5) ?
C28 C27 H27 120.0 ?
C26 C27 H27 120.0 ?
C27 C28 C29 119.9(5) ?
C27 C28 H28 120.1 ?
C29 C28 H28 120.1 ?
C28 C29 C24 122.1(4) ?
C28 C29 Cl5 116.9(4) ?
C24 C29 Cl5 120.9(3) ?
C35 C30 C31 118.0(4) ?
C35 C30 C11 120.0(4) ?
C31 C30 C11 122.0(4) ?
C32 C31 C30 121.1(4) ?
C32 C31 H31 119.5 ?
C30 C31 H31 119.5 ?
C33 C32 C31 119.4(4) ?
C33 C32 H32 120.3 ?
C31 C32 H32 120.3 ?
C32 C33 C34 121.0(5) ?
C32 C33 Cl6 120.0(4) ?
C34 C33 Cl6 119.1(4) ?
C33 C34 C35 118.8(4) ?
C33 C34 H34 120.6 ?
C35 C34 H34 120.6 ?
C34 C35 C30 121.6(4) ?
C34 C35 H35 119.2 ?
C30 C35 H35 119.2 ?
O4 C36 C37 118.2(3) ?
O4 C36 C42 121.5(4) ?
C37 C36 C42 119.8(3) ?
O5 C37 C38 109.1(3) ?
O5 C37 C36 112.4(3) ?
C38 C37 C36 106.1(3) ?
O5 C37 C44 103.3(3) ?
C38 C37 C44 116.4(3) ?
C36 C37 C44 109.7(3) ?
C39 C38 C37 114.9(3) ?
C39 C38 H38A 108.5 ?
C37 C38 H38A 108.5 ?
C39 C38 H38B 108.5 ?
C37 C38 H38B 108.5 ?
H38A C38 H38B 107.5 ?
C40 C39 C38 117.9(3) ?
C40 C39 H39A 107.8 ?
C38 C39 H39A 107.8 ?
C40 C39 H39B 107.8 ?
C38 C39 H39B 107.8 ?
H39A C39 H39B 107.2 ?
C39 C40 C41 113.9(4) ?
C39 C40 H40A 108.8 ?
C41 C40 H40A 108.8 ?
C39 C40 H40B 108.8 ?
C41 C40 H40B 108.8 ?
H40A C40 H40B 107.7 ?
C42 C41 C40 115.3(3) ?
C42 C41 H41A 108.5 ?
C40 C41 H41A 108.5 ?
C42 C41 H41B 108.5 ?
C40 C41 H41B 108.5 ?
H41A C41 H41B 107.5 ?
O6 C42 C41 107.7(3) ?
O6 C42 C46 103.5(3) ?
C41 C42 C46 118.6(3) ?
O6 C42 C36 107.3(3) ?
C41 C42 C36 109.4(3) ?
C46 C42 C36 109.7(3) ?
N3 C43 C47 120.5(4) ?
N3 C43 C44 113.6(3) ?
C47 C43 C44 125.8(3) ?
C53 C44 C43 110.8(3) ?
C53 C44 C37 116.8(3) ?
C43 C44 C37 97.4(3) ?
C53 C44 H44 110.4 ?
C43 C44 H44 110.4 ?
C37 C44 H44 110.4 ?
N4 C45 C59 118.8(4) ?
N4 C45 C46 114.5(4) ?
C59 C45 C46 126.4(4) ?
C45 C46 C65 110.4(3) ?
C45 C46 C42 98.9(3) ?
C65 C46 C42 117.3(3) ?
C45 C46 H46 109.9 ?
C65 C46 H46 109.9 ?
C42 C46 H46 109.9 ?
C52 C47 C48 116.1(4) ?
C52 C47 C43 125.0(4) ?
C48 C47 C43 118.9(4) ?
C49 C48 C47 122.3(5) ?
C49 C48 Cl7 117.1(4) ?
C47 C48 Cl7 120.6(4) ?
C50 C49 C48 119.2(5) ?
C50 C49 H49 120.4 ?
C48 C49 H49 120.4 ?
C49 C50 C51 121.2(6) ?
C49 C50 H50 119.4 ?
C51 C50 H50 119.4 ?
C50 C51 C52 118.9(5) ?
C50 C51 H51 120.6 ?
C52 C51 H51 120.6 ?
C47 C52 C51 122.3(5) ?
C47 C52 Cl8 120.5(4) ?
C51 C52 Cl8 117.2(4) ?
C54 C53 C58 117.7(4) ?
C54 C53 C44 121.5(4) ?
C58 C53 C44 120.7(4) ?
C53 C54 C55 120.9(4) ?
C53 C54 H54 119.5 ?
C55 C54 H54 119.5 ?
C56 C55 C54 119.4(5) ?
C56 C55 H55 120.3 ?
C54 C55 H55 120.3 ?
C57 C56 C55 121.3(5) ?
C57 C56 Cl9 119.9(4) ?
C55 C56 Cl9 118.8(4) ?
C56 C57 C58 119.4(4) ?
C56 C57 H57 120.3 ?
C58 C57 H57 120.3 ?
C57 C58 C53 121.2(4) ?
C57 C58 H58 119.4 ?
C53 C58 H58 119.4 ?
C64 C59 C60 116.1(4) ?
C64 C59 C45 120.2(4) ?
C60 C59 C45 123.7(4) ?
C61 C60 C59 122.0(5) ?
C61 C60 Cl10 117.1(5) ?
C59 C60 Cl10 120.9(4) ?
C62 C61 C60 119.0(7) ?
C62 C61 H61 120.5 ?
C60 C61 H61 120.5 ?
C63 C62 C61 121.9(7) ?
C63 C62 H62 119.0 ?
C61 C62 H62 119.0 ?
C62 C63 C64 118.1(6) ?
C62 C63 H63 120.9 ?
C64 C63 H63 120.9 ?
C63 C64 C59 122.8(5) ?
C63 C64 Cl11 116.3(5) ?
C59 C64 Cl11 120.9(4) ?
C66 C65 C70 117.8(4) ?
C66 C65 C46 121.4(4) ?
C70 C65 C46 120.8(3) ?
C65 C66 C67 121.6(4) ?
C65 C66 H66 119.2 ?
C67 C66 H66 119.2 ?
C68 C67 C66 118.9(4) ?
C68 C67 H67 120.6 ?
C66 C67 H67 120.6 ?
C67 C68 C69 121.0(4) ?
C67 C68 Cl12 119.2(3) ?
C69 C68 Cl12 119.8(4) ?
C70 C69 C68 119.4(4) ?
C70 C69 H69 120.3 ?
C68 C69 H69 120.3 ?
C69 C70 C65 121.3(4) ?
C69 C70 H70 119.4 ?
C65 C70 H70 119.4 ?

loop_
_geom_bond_atom_site_label_1
_geom_bond_atom_site_label_2
_geom_bond_site_symmetry_2
_geom_bond_distance
_geom_bond_publ_flag
Cl1 C13 . 1.738(5) ?
Cl2 C17 . 1.729(5) ?
Cl3 C21 . 1.741(4) ?
Cl4 C25 . 1.734(4) ?
Cl5 C29 . 1.723(4) ?
Cl6 C33 . 1.743(4) ?
Cl7 C48 . 1.721(5) ?
Cl8 C52 . 1.739(5) ?
Cl9 C56 . 1.737(5) ?
Cl10 C60 . 1.719(5) ?
Cl11 C64 . 1.732(5) ?
Cl12 C68 . 1.734(4) ?
N1 C8 . 1.280(4) ?
N1 O2 . 1.423(4) y
N2 C10 . 1.271(4) ?
N2 O3 . 1.400(4) y
N3 C43 . 1.274(4) ?
N3 O5 . 1.418(3) y
N4 C45 . 1.273(4) ?
N4 O6 . 1.409(4) y
O1 C1 . 1.206(4) ?
O2 C2 . 1.445(4) ?
O3 C7 . 1.467(4) ?
O4 C36 . 1.205(4) ?
O5 C37 . 1.443(4) ?
O6 C42 . 1.463(4) ?
C1 C2 . 1.539(5) ?
C1 C7 . 1.552(5) ?
C2 C3 . 1.526(5) ?
C2 C9 . 1.538(5) ?
C3 C4 . 1.528(5) ?
C3 H3A . 0.9700 ?
C3 H3B . 0.9700 ?
C4 C5 . 1.515(5) ?
C4 H4A . 0.9700 ?
C4 H4B . 0.9700 ?
C5 C6 . 1.531(5) ?
C5 H5A . 0.9700 ?
C5 H5B . 0.9700 ?
C6 C7 . 1.521(5) ?
C6 H6A . 0.9700 ?
C6 H6B . 0.9700 ?
C7 C11 . 1.547(5) ?
C8 C12 . 1.474(5) ?
C8 C9 . 1.515(5) ?
C9 C18 . 1.508(5) ?
C9 H9 . 0.9800 ?
C10 C24 . 1.476(5) ?
C10 C11 . 1.518(5) ?
C11 C30 . 1.507(5) ?
C11 H11 . 0.9800 ?
C12 C17 . 1.395(6) ?
C12 C13 . 1.395(5) ?
C13 C14 . 1.372(6) ?
C14 C15 . 1.385(7) ?
C14 H14 . 0.9300 ?
C15 C16 . 1.368(6) ?
C15 H15 . 0.9300 ?
C16 C17 . 1.372(6) ?
C16 H16 . 0.9300 ?
C18 C19 . 1.367(5) ?
C18 C23 . 1.372(5) ?
C19 C20 . 1.394(6) ?
C19 H19 . 0.9300 ?
C20 C21 . 1.350(6) ?
C20 H20 . 0.9300 ?
C21 C22 . 1.347(5) ?
C22 C23 . 1.372(5) ?
C22 H22 . 0.9300 ?
C23 H23 . 0.9300 ?
C24 C25 . 1.385(5) ?
C24 C29 . 1.398(5) ?
C25 C26 . 1.382(6) ?
C26 C27 . 1.370(6) ?
C26 H26 . 0.9300 ?
C27 C28 . 1.367(6) ?
C27 H27 . 0.9300 ?
C28 C29 . 1.377(6) ?
C28 H28 . 0.9300 ?
C30 C35 . 1.380(5) ?
C30 C31 . 1.385(5) ?
C31 C32 . 1.382(5) ?
C31 H31 . 0.9300 ?
C32 C33 . 1.367(5) ?
C32 H32 . 0.9300 ?
C33 C34 . 1.376(6) ?
C34 C35 . 1.379(6) ?
C34 H34 . 0.9300 ?
C35 H35 . 0.9300 ?
C36 C37 . 1.545(5) ?
C36 C42 . 1.548(5) ?
C37 C38 . 1.534(5) ?
C37 C44 . 1.545(5) ?
C38 C39 . 1.527(5) ?
C38 H38A . 0.9700 ?
C38 H38B . 0.9700 ?
C39 C40 . 1.524(5) ?
C39 H39A . 0.9700 ?
C39 H39B . 0.9700 ?
C40 C41 . 1.538(5) ?
C40 H40A . 0.9700 ?
C40 H40B . 0.9700 ?
C41 C42 . 1.519(5) ?
C41 H41A . 0.9700 ?
C41 H41B . 0.9700 ?
C42 C46 . 1.539(5) ?
C43 C47 . 1.477(5) ?
C43 C44 . 1.526(5) ?
C44 C53 . 1.511(5) ?
C44 H44 . 0.9800 ?
C45 C59 . 1.480(5) ?
C45 C46 . 1.509(5) ?
C46 C65 . 1.512(5) ?
C46 H46 . 0.9800 ?
C47 C52 . 1.386(5) ?
C47 C48 . 1.391(5) ?
C48 C49 . 1.389(6) ?
C49 C50 . 1.356(7) ?
C49 H49 . 0.9300 ?
C50 C51 . 1.367(7) ?
C50 H50 . 0.9300 ?
C51 C52 . 1.393(6) ?
C51 H51 . 0.9300 ?
C53 C54 . 1.384(5) ?
C53 C58 . 1.387(5) ?
C54 C55 . 1.391(5) ?
C54 H54 . 0.9300 ?
C55 C56 . 1.361(6) ?
C55 H55 . 0.9300 ?
C56 C57 . 1.356(6) ?
C57 C58 . 1.386(6) ?
C57 H57 . 0.9300 ?
C58 H58 . 0.9300 ?
C59 C64 . 1.396(6) ?
C59 C60 . 1.401(6) ?
C60 C61 . 1.371(6) ?
C61 C62 . 1.370(8) ?
C61 H61 . 0.9300 ?
C62 C63 . 1.369(8) ?
C62 H62 . 0.9300 ?
C63 C64 . 1.376(6) ?
C63 H63 . 0.9300 ?
C65 C66 . 1.381(5) ?
C65 C70 . 1.392(5) ?
C66 C67 . 1.385(5) ?
C66 H66 . 0.9300 ?
C67 C68 . 1.372(5) ?
C67 H67 . 0.9300 ?
C68 C69 . 1.375(5) ?
C69 C70 . 1.374(5) ?
C69 H69 . 0.9300 ?
C70 H70 . 0.9300 ?

loop_
_geom_torsion_atom_site_label_1
_geom_torsion_atom_site_label_2
_geom_torsion_atom_site_label_3
_geom_torsion_atom_site_label_4
_geom_torsion
_geom_torsion_publ_flag
C8 N1 O2 C2 -16.0(4) ?
C10 N2 O3 C7 8.4(4) ?
C43 N3 O5 C37 -17.2(4) ?
C45 N4 O6 C42 12.8(4) ?
N1 O2 C2 C3 153.4(3) ?
N1 O2 C2 C9 27.5(3) ?
N1 O2 C2 C1 -89.7(3) ?
O1 C1 C2 O2 161.6(3) ?
C7 C1 C2 O2 -23.2(5) ?
O1 C1 C2 C3 -79.7(4) ?
C7 C1 C2 C3 95.5(4) ?
O1 C1 C2 C9 47.3(4) ?
C7 C1 C2 C9 -137.6(3) ?
O2 C2 C3 C4 53.9(4) ?
C9 C2 C3 C4 171.4(4) ?
C1 C2 C3 C4 -67.1(4) ?
C2 C3 C4 C5 51.4(5) ?
C3 C4 C5 C6 -68.8(5) ?
C4 C5 C6 C7 85.5(4) ?
N2 O3 C7 C6 -139.0(3) ?
N2 O3 C7 C11 -12.4(4) y
N2 O3 C7 C1 102.7(3) ?
C5 C6 C7 O3 -152.2(3) ?
C5 C6 C7 C11 89.4(4) ?
C5 C6 C7 C1 -37.3(5) ?
O1 C1 C7 O3 -116.5(4) ?
C2 C1 C7 O3 68.4(4) ?
O1 C1 C7 C6 127.2(4) ?
C2 C1 C7 C6 -47.9(4) ?
O1 C1 C7 C11 -4.5(5) ?
C2 C1 C7 C11 -179.5(3) ?
O2 N1 C8 C12 177.5(3) ?
O2 N1 C8 C9 -3.3(5) y
N1 C8 C9 C18 -105.2(4) ?
C12 C8 C9 C18 74.0(5) ?
N1 C8 C9 C2 19.3(4) ?
C12 C8 C9 C2 -161.5(4) ?
O2 C2 C9 C18 94.3(4) ?
C3 C2 C9 C18 -26.0(5) ?
C1 C2 C9 C18 -146.0(3) ?
O2 C2 C9 C8 -26.9(3) ?
C3 C2 C9 C8 -147.1(3) ?
C1 C2 C9 C8 92.9(3) ?
O3 N2 C10 C24 177.9(3) y
O3 N2 C10 C11 -0.5(5) y
N2 C10 C11 C30 120.6(4) ?
C24 C10 C11 C30 -57.7(5) ?
N2 C10 C11 C7 -6.9(4) ?
C24 C10 C11 C7 174.7(4) ?
O3 C7 C11 C30 -112.4(4) ?
C6 C7 C11 C30 7.6(5) ?
C1 C7 C11 C30 135.1(3) ?
O3 C7 C11 C10 10.9(3) ?
C6 C7 C11 C10 130.9(3) ?
C1 C7 C11 C10 -101.6(3) ?
N1 C8 C12 C17 61.1(6) ?
C9 C8 C12 C17 -118.1(5) ?
N1 C8 C12 C13 -116.9(5) ?
C9 C8 C12 C13 64.0(6) ?
C17 C12 C13 C14 -0.8(7) ?
C8 C12 C13 C14 177.2(4) ?
C17 C12 C13 Cl1 -176.9(3) ?
C8 C12 C13 Cl1 1.2(6) ?
C12 C13 C14 C15 0.1(8) ?
Cl1 C13 C14 C15 176.2(4) ?
C13 C14 C15 C16 -0.1(8) ?
C14 C15 C16 C17 0.9(8) ?
C15 C16 C17 C12 -1.7(7) ?
C15 C16 C17 Cl2 178.3(4) ?
C13 C12 C17 C16 1.6(6) ?
C8 C12 C17 C16 -176.4(4) ?
C13 C12 C17 Cl2 -178.4(3) ?
C8 C12 C17 Cl2 3.6(6) ?
C8 C9 C18 C19 -133.4(4) ?
C2 C9 C18 C19 113.5(4) ?
C8 C9 C18 C23 47.2(5) ?
C2 C9 C18 C23 -65.9(5) ?
C23 C18 C19 C20 -0.6(6) ?
C9 C18 C19 C20 179.9(4) ?
C18 C19 C20 C21 2.0(7) ?
C19 C20 C21 C22 -1.8(7) ?
C19 C20 C21 Cl3 178.4(3) ?
C20 C21 C22 C23 0.2(7) ?
Cl3 C21 C22 C23 -180.0(3) ?
C21 C22 C23 C18 1.3(7) ?
C19 C18 C23 C22 -1.0(6) ?
C9 C18 C23 C22 178.4(4) ?
N2 C10 C24 C25 122.4(4) ?
C11 C10 C24 C25 -59.4(6) ?
N2 C10 C24 C29 -56.7(6) ?
C11 C10 C24 C29 121.5(4) ?
C29 C24 C25 C26 -4.2(6) ?
C10 C24 C25 C26 176.7(4) ?
C29 C24 C25 Cl4 173.4(3) ?
C10 C24 C25 Cl4 -5.8(5) ?
C24 C25 C26 C27 3.1(7) ?
Cl4 C25 C26 C27 -174.5(4) ?
C25 C26 C27 C28 -0.6(8) ?
C26 C27 C28 C29 -0.6(8) ?
C27 C28 C29 C24 -0.6(7) ?
C27 C28 C29 Cl5 -178.8(4) ?
C25 C24 C29 C28 2.9(6) ?
C10 C24 C29 C28 -177.9(4) ?
C25 C24 C29 Cl5 -179.0(3) ?
C10 C24 C29 Cl5 0.1(6) ?
C10 C11 C30 C35 134.5(4) ?
C7 C11 C30 C35 -109.2(4) ?
C10 C11 C30 C31 -44.2(5) ?
C7 C11 C30 C31 72.1(5) ?
C35 C30 C31 C32 -2.6(6) ?
C11 C30 C31 C32 176.1(4) ?
C30 C31 C32 C33 0.2(6) ?
C31 C32 C33 C34 3.3(7) ?
C31 C32 C33 Cl6 -176.1(3) ?
C32 C33 C34 C35 -4.1(7) ?
Cl6 C33 C34 C35 175.3(3) ?
C33 C34 C35 C30 1.6(7) ?
C31 C30 C35 C34 1.7(6) ?
C11 C30 C35 C34 -177.0(4) ?
N3 O5 C37 C38 153.4(3) ?
N3 O5 C37 C36 -89.3(3) ?
N3 O5 C37 C44 29.0(3) ?
O4 C36 C37 O5 166.4(3) ?
C42 C36 C37 O5 -22.0(4) ?
O4 C36 C37 C38 -74.5(4) ?
C42 C36 C37 C38 97.2(4) ?
O4 C36 C37 C44 52.0(4) ?
C42 C36 C37 C44 -136.3(3) ?
O5 C37 C38 C39 55.4(4) ?
C36 C37 C38 C39 -65.8(4) ?
C44 C37 C38 C39 171.8(3) ?
C37 C38 C39 C40 53.1(5) ?
C38 C39 C40 C41 -72.9(5) ?
C39 C40 C41 C42 86.6(4) ?
N4 O6 C42 C41 -148.7(3) y
N4 O6 C42 C46 -22.3(3) y
N4 O6 C42 C36 93.6(3) ?
C40 C41 C42 O6 -149.2(3) ?
C40 C41 C42 C46 93.8(4) ?
C40 C41 C42 C36 -32.9(5) ?
O4 C36 C42 O6 -125.6(4) ?
C37 C36 C42 O6 63.0(4) ?
O4 C36 C42 C41 117.8(4) ?
C37 C36 C42 C41 -53.6(4) ?
O4 C36 C42 C46 -13.9(5) ?
C37 C36 C42 C46 174.8(3) ?
O5 N3 C43 C47 179.1(3) y
O5 N3 C43 C44 -2.8(4) y
N3 C43 C44 C53 -102.7(4) ?
C47 C43 C44 C53 75.2(5) ?
N3 C43 C44 C37 19.6(4) ?
C47 C43 C44 C37 -162.4(4) ?
O5 C37 C44 C53 90.2(4) ?
C38 C37 C44 C53 -29.4(5) ?
C36 C37 C44 C53 -149.8(3) ?
O5 C37 C44 C43 -27.6(3) ?
C38 C37 C44 C43 -147.2(3) ?
C36 C37 C44 C43 92.4(3) ?
O6 N4 C45 C59 177.0(3) y
O6 N4 C45 C46 3.0(5) y
N4 C45 C46 C65 107.3(4) ?
C59 C45 C46 C65 -66.1(5) ?
N4 C45 C46 C42 -16.2(4) ?
C59 C45 C46 C42 170.4(4) ?
O6 C42 C46 C45 21.7(3) ?
C41 C42 C46 C45 140.8(3) ?
C36 C42 C46 C45 -92.5(3) ?
O6 C42 C46 C65 -96.8(3) ?
C41 C42 C46 C65 22.4(5) ?
C36 C42 C46 C65 149.0(3) ?
N3 C43 C47 C52 64.0(6) ?
C44 C43 C47 C52 -113.9(5) ?
N3 C43 C47 C48 -115.7(4) ?
C44 C43 C47 C48 66.4(5) ?
C52 C47 C48 C49 1.0(7) ?
C43 C47 C48 C49 -179.3(4) ?
C52 C47 C48 Cl7 -177.7(3) ?
C43 C47 C48 Cl7 2.0(5) ?
C47 C48 C49 C50 0.7(8) ?
Cl7 C48 C49 C50 179.4(5) ?
C48 C49 C50 C51 -1.9(9) ?
C49 C50 C51 C52 1.2(9) ?
C48 C47 C52 C51 -1.6(7) ?
C43 C47 C52 C51 178.7(4) ?
C48 C47 C52 Cl8 175.9(3) ?
C43 C47 C52 Cl8 -3.8(6) ?
C50 C51 C52 C47 0.6(8) ?
C50 C51 C52 Cl8 -177.0(4) ?
C43 C44 C53 C54 40.0(5) ?
C37 C44 C53 C54 -70.3(5) ?
C43 C44 C53 C58 -140.1(4) ?
C37 C44 C53 C58 109.7(4) ?
C58 C53 C54 C55 1.3(6) ?
C44 C53 C54 C55 -178.7(3) ?
C53 C54 C55 C56 -0.1(6) ?
C54 C55 C56 C57 -1.7(7) ?
C54 C55 C56 Cl9 177.3(3) ?
C55 C56 C57 C58 2.1(7) ?
Cl9 C56 C57 C58 -176.8(3) ?
C56 C57 C58 C53 -0.8(6) ?
C54 C53 C58 C57 -0.9(6) ?
C44 C53 C58 C57 179.2(3) ?
N4 C45 C59 C64 125.1(4) ?
C46 C45 C59 C64 -61.8(6) ?
N4 C45 C59 C60 -52.9(6) ?
C46 C45 C59 C60 120.2(5) ?
C64 C59 C60 C61 1.0(7) ?
C45 C59 C60 C61 179.0(5) ?
C64 C59 C60 Cl10 179.5(3) ?
C45 C59 C60 Cl10 -2.4(6) ?
C59 C60 C61 C62 -0.4(9) ?
Cl10 C60 C61 C62 -179.0(5) ?
C60 C61 C62 C63 1.5(12) ?
C61 C62 C63 C64 -3.0(11) ?
C62 C63 C64 C59 3.6(9) ?
C62 C63 C64 Cl11 -175.7(5) ?
C60 C59 C64 C63 -2.6(7) ?
C45 C59 C64 C63 179.3(5) ?
C60 C59 C64 Cl11 176.7(3) ?
C45 C59 C64 Cl11 -1.5(6) ?
C45 C46 C65 C66 128.1(4) ?
C42 C46 C65 C66 -119.8(4) ?
C45 C46 C65 C70 -50.7(5) ?
C42 C46 C65 C70 61.4(5) ?
C70 C65 C66 C67 0.3(6) ?
C46 C65 C66 C67 -178.6(4) ?
C65 C66 C67 C68 -0.4(6) ?
C66 C67 C68 C69 -1.1(7) ?
C66 C67 C68 Cl12 -179.9(3) ?
C67 C68 C69 C70 2.6(8) ?
Cl12 C68 C69 C70 -178.5(4) ?
C68 C69 C70 C65 -2.7(8) ?
C66 C65 C70 C69 1.3(7) ?
C46 C65 C70 C69 -179.8(4) ?
